data_4002312
loop_
_publ_author_name
'Chisholm, C.R.I.'
'Cowan, L.A.'
'Klooster, W.T.'
'Haile, S.M.'

_publ_section_title
;
 Synthesis, structure and properties of compounds in the Na H S O4 - Cs H
 S O4 system. 1. Crystal structures of Cs2 Na (H S O4)3 and Cs Na2 (H S
 O4)3
;
_journal_name_full 'Chemistry of Materials (1,1989-)'
_journal_page_first 2574
_journal_page_last 2583
_journal_volume 13
_journal_year 2001
_chemical_formula_sum 'Cs H3 Na2 O12 S3'
_chemical_name_systematic 'Cs Na2 (H S O4)3'
_space_group_IT_number 198
_symmetry_space_group_name_Hall 'P 2ac 2ab 3'
_symmetry_space_group_name_H-M 'P 21 3'
_cell_angle_alpha 90
_cell_angle_beta 90
_cell_angle_gamma 90
_cell_formula_units_Z 4
_cell_length_a 10.568
_cell_length_b 10.568
_cell_length_c 10.568
_cell_volume 1180.262
_citation_journal_id_ASTM CMATEX
_cod_data_source_file Chisholm_CMATEX_2001_1030.cif
_cod_data_source_block H3Cs1Na2O12S3
_cod_original_formula_sum 'H3 Cs1 Na2 O12 S3'
_cod_database_code 4002312

loop_
_symmetry_equiv_pos_as_xyz
x,y,z
-x+1/2,-y,z+1/2
x+1/2,-y+1/2,-z
-x,y+1/2,-z+1/2
z,x,y
-z+1/2,-x,y+1/2
z+1/2,-x+1/2,-y
-z,x+1/2,-y+1/2
y,z,x
y+1/2,-z+1/2,-x
-y,z+1/2,-x+1/2
-y+1/2,-z,x+1/2

loop_
_atom_site_label
_atom_site_type_symbol
_atom_site_fract_x
_atom_site_fract_y
_atom_site_fract_z
_atom_site_occupancy
_atom_site_U_iso_or_equiv
Cs1 Cs+1 0.05223 0.94777 0.44777 1 0.0
O4 O-2 0.248 0.5202 0.5919 1 0.0
H1 H+1 0.188 0.495 0.388 1 0.0
Na2 Na+1 0.1024 0.1024 0.1024 1 0.0
Na1 Na+1 0.1745 0.3255 0.6745 1 0.0
O1 O-2 0.2252 0.5734 0.3698 1 0.0
S1 S+6 0.21156 0.62174 0.51004 1 0.0
O3 O-2 0.2972 0.7282 0.5134 1 0.0
O2 O-2 0.079 0.6584 0.5252 1 0.0
